data_2227125
loop_
_publ_author_name
'Zhang, Yu-Hua'
'Han, Jin-Mei'
'Li, Zong-Ze'

_publ_section_title
;
 Hexaaquacobalt(II) 3,3'-dicarboxybiphenyl-4,4'-dicarboxylate
;
_journal_coeditor_code XU2789
_journal_issue 8
_journal_name_full 'Acta Crystallographica Section E'
_journal_page_first m1007
_journal_paper_doi 10.1107/S1600536810028771
_journal_volume 66
_journal_year 2010
_chemical_formula_iupac '[Co (H2 O)6] (C16 H8 O8)'
_chemical_formula_moiety 'Co H12 O6 2+, C16 H8 O8 2-'
_chemical_formula_sum 'C16 H20 Co O14'
_chemical_formula_weight 495.25
_chemical_name_systematic
;
Hexaaquacobalt(II) 3,3'-dicarboxybiphenyl-4,4'-dicarboxylate
;
_space_group_IT_number 2
_space_group_name_Hall '-P 1'
_symmetry_cell_setting triclinic
_symmetry_space_group_name_Hall '-P 1'
_symmetry_space_group_name_H-M 'P -1'
_atom_sites_solution_hydrogens geom
_atom_sites_solution_primary direct
_atom_sites_solution_secondary difmap
_audit_creation_method SHELXL-97
_cell_angle_alpha 76.339(2)
_cell_angle_beta 87.656(2)
_cell_angle_gamma 86.221(2)
_cell_formula_units_Z 1
_cell_length_a 6.5197(14)
_cell_length_b 7.9514(17)
_cell_length_c 9.664(2)
_cell_measurement_reflns_used 774
_cell_measurement_temperature 293(2)
_cell_measurement_theta_max 25.0
_cell_measurement_theta_min 2.17
_cell_volume 485.59(18)
_computing_cell_refinement 'SAINT (Bruker, 2007)'
_computing_data_collection 'APEX2 (Bruker, 2007)'
_computing_data_reduction 'SAINT (Bruker, 2007)'
_computing_molecular_graphics 'SHELXTL (Sheldrick, 2008)'
_computing_publication_material 'SHELXTL (Sheldrick, 2008)'
_computing_structure_refinement 'SHELXTL (Sheldrick, 2008)'
_computing_structure_solution 'SHELXTL (Sheldrick, 2008)'
_diffrn_ambient_temperature 293(2)
_diffrn_measured_fraction_theta_full 0.947
_diffrn_measured_fraction_theta_max 0.927
_diffrn_measurement_device_type 'Bruker APEXII CCD area-detector'
_diffrn_measurement_method '\f and \w scans'
_diffrn_radiation_monochromator graphite
_diffrn_radiation_source 'fine-focus sealed tube'
_diffrn_radiation_type MoK\a
_diffrn_radiation_wavelength 0.71073
_diffrn_reflns_av_R_equivalents 0.0284
_diffrn_reflns_av_sigmaI/netI 0.0488
_diffrn_reflns_limit_h_max 7
_diffrn_reflns_limit_h_min -7
_diffrn_reflns_limit_k_max 9
_diffrn_reflns_limit_k_min -9
_diffrn_reflns_limit_l_max 10
_diffrn_reflns_limit_l_min -11
_diffrn_reflns_number 2871
_diffrn_reflns_theta_full 25.00
_diffrn_reflns_theta_max 25.00
_diffrn_reflns_theta_min 2.17
_exptl_absorpt_coefficient_mu 0.960
_exptl_absorpt_correction_T_max 0.895
_exptl_absorpt_correction_T_min 0.804
_exptl_absorpt_correction_type multi-scan
_exptl_absorpt_process_details '(SADABS; Bruker, 2001)'
_exptl_crystal_colour pink
_exptl_crystal_density_diffrn 1.694
_exptl_crystal_density_method 'not measured'
_exptl_crystal_description block
_exptl_crystal_F_000 255
_exptl_crystal_size_max 0.23
_exptl_crystal_size_mid 0.19
_exptl_crystal_size_min 0.12
_refine_diff_density_max 0.473
_refine_diff_density_min -0.434
_refine_ls_extinction_method none
_refine_ls_goodness_of_fit_ref 0.999
_refine_ls_hydrogen_treatment mixed
_refine_ls_matrix_type full
_refine_ls_number_parameters 146
_refine_ls_number_reflns 1590
_refine_ls_number_restraints 1
_refine_ls_restrained_S_all 0.999
_refine_ls_R_factor_all 0.0614
_refine_ls_R_factor_gt 0.0481
_refine_ls_shift/su_max 0.000
_refine_ls_shift/su_mean 0.000
_refine_ls_structure_factor_coef Fsqd
_refine_ls_weighting_details 'calc w=1/[\s^2^(Fo^2^)+(0.1263P)^2^+0.0000P] where P=(Fo^2^+2Fc^2^)/3'
_refine_ls_weighting_scheme calc
_refine_ls_wR_factor_gt 0.1377
_refine_ls_wR_factor_ref 0.1690
_reflns_number_gt 1305
_reflns_number_total 1590
_reflns_threshold_expression I>2sigma(I)
_cod_data_source_file xu2789.cif
_cod_data_source_block I
_cod_original_cell_volume 485.57(18)
_cod_database_code 2227125
_cod_database_fobs_code 2227125

loop_
_symmetry_equiv_pos_as_xyz
'x, y, z'
'-x, -y, -z'

loop_
_atom_site_type_symbol
_atom_site_label
_atom_site_fract_x
_atom_site_fract_y
_atom_site_fract_z
_atom_site_U_iso_or_equiv
_atom_site_adp_type
_atom_site_calc_flag
_atom_site_refinement_flags
_atom_site_occupancy
_atom_site_disorder_assembly
_atom_site_disorder_group
Co Co1 1.0000 0.0000 0.5000 0.0281(3) Uani d S 1 . .
O O1 0.5091(5) 0.1808(4) 1.2457(3) 0.0408(8) Uani d . 1 . .
O O2 0.3077(5) 0.1278(4) 1.0880(4) 0.0396(8) Uani d D 1 . .
O O3 0.4682(5) 0.2634(5) 0.6417(4) 0.0494(10) Uani d . 1 . .
O O4 0.2791(5) 0.1755(4) 0.8356(3) 0.0417(8) Uani d . 1 . .
O O5 1.0135(5) -0.0174(5) 0.2911(3) 0.0434(9) Uani d . 1 . .
H H5B 0.9751 -0.1302 0.2858 0.065 Uiso d R 1 . .
H H5C 1.1512 -0.0002 0.2537 0.065 Uiso d R 1 . .
O O6 1.2248(5) 0.1707(5) 0.4594(4) 0.0444(9) Uani d . 1 . .
H H6A 1.3079 0.1541 0.5419 0.067 Uiso d R 1 . .
H H6C 1.3089 0.1508 0.3803 0.067 Uiso d R 1 . .
O O7 0.7843(5) 0.2081(4) 0.4461(4) 0.0441(9) Uani d . 1 . .
H H7A 0.6763 0.1760 0.3946 0.066 Uiso d R 1 . .
H H7C 0.7277 0.2372 0.5314 0.066 Uiso d R 1 . .
C C1 0.6112(6) 0.2899(5) 1.0027(4) 0.0255(9) Uani d . 1 . .
C C2 0.7719(6) 0.3637(5) 1.0551(5) 0.0257(9) Uani d . 1 . .
H H2B 0.7823 0.3463 1.1532 0.031 Uiso calc R 1 . .
C C3 0.9157(6) 0.4613(5) 0.9679(5) 0.0267(9) Uani d . 1 . .
C C4 0.8945(7) 0.4888(6) 0.8216(5) 0.0336(10) Uani d . 1 . .
H H4B 0.9850 0.5580 0.7599 0.040 Uiso calc R 1 . .
C C5 0.7413(7) 0.4147(6) 0.7674(5) 0.0358(11) Uani d . 1 . .
H H5A 0.7335 0.4324 0.6691 0.043 Uiso calc R 1 . .
C C6 0.5974(6) 0.3144(5) 0.8535(5) 0.0279(9) Uani d . 1 . .
C C7 0.4682(6) 0.1923(5) 1.1202(5) 0.0288(10) Uani d . 1 . .
C C8 0.4405(7) 0.2462(6) 0.7705(5) 0.0311(10) Uani d . 1 . .
H H2 0.293(12) 0.152(9) 0.999(2) 0.10(3) Uiso d D 1 . .

loop_
_atom_site_aniso_label
_atom_site_aniso_U_11
_atom_site_aniso_U_22
_atom_site_aniso_U_33
_atom_site_aniso_U_12
_atom_site_aniso_U_13
_atom_site_aniso_U_23
Co1 0.0215(5) 0.0511(6) 0.0143(5) -0.0164(3) 0.0002(3) -0.0092(4)
O1 0.0359(17) 0.070(2) 0.0193(19) -0.0237(16) 0.0020(14) -0.0103(15)
O2 0.0344(17) 0.062(2) 0.025(2) -0.0271(15) 0.0024(15) -0.0103(16)
O3 0.046(2) 0.087(3) 0.024(2) -0.0326(19) 0.0002(16) -0.0224(17)
O4 0.0316(17) 0.066(2) 0.032(2) -0.0238(15) 0.0005(14) -0.0133(16)
O5 0.0368(18) 0.077(2) 0.0222(18) -0.0290(16) 0.0048(14) -0.0167(16)
O6 0.0373(18) 0.074(2) 0.028(2) -0.0310(16) 0.0045(15) -0.0191(16)
O7 0.0361(18) 0.070(2) 0.0301(19) -0.0101(16) -0.0049(15) -0.0162(16)
C1 0.025(2) 0.032(2) 0.022(2) -0.0069(16) 0.0007(17) -0.0092(17)
C2 0.026(2) 0.034(2) 0.018(2) -0.0103(17) -0.0028(17) -0.0074(17)
C3 0.024(2) 0.033(2) 0.024(2) -0.0054(17) -0.0038(18) -0.0064(17)
C4 0.038(2) 0.045(2) 0.022(2) -0.023(2) -0.0027(19) -0.0090(19)
C5 0.042(3) 0.045(3) 0.024(3) -0.019(2) -0.002(2) -0.0117(19)
C6 0.024(2) 0.034(2) 0.029(3) -0.0078(17) -0.0020(18) -0.0103(18)
C7 0.028(2) 0.037(2) 0.026(3) -0.0109(18) 0.0014(19) -0.0126(18)
C8 0.029(2) 0.040(2) 0.029(3) -0.0118(19) -0.0047(19) -0.0137(19)

loop_
_atom_type_symbol
_atom_type_description
_atom_type_scat_dispersion_real
_atom_type_scat_dispersion_imag
_atom_type_scat_source
C C 0.0033 0.0016 'International Tables Vol C Tables 4.2.6.8 and 6.1.1.4'
H H 0.0000 0.0000 'International Tables Vol C Tables 4.2.6.8 and 6.1.1.4'
O O 0.0106 0.0060 'International Tables Vol C Tables 4.2.6.8 and 6.1.1.4'
Co Co 0.3494 0.9721 'International Tables Vol C Tables 4.2.6.8 and 6.1.1.4'

loop_
_geom_angle_atom_site_label_1
_geom_angle_atom_site_label_2
_geom_angle_atom_site_label_3
_geom_angle_site_symmetry_1
_geom_angle_site_symmetry_3
_geom_angle
_geom_angle_publ_flag
O6 Co1 O6 . 2_756 180.0 ?
O6 Co1 O5 . . 90.40(13) ?
O6 Co1 O5 2_756 . 89.60(13) ?
O6 Co1 O5 . 2_756 89.60(13) ?
O6 Co1 O5 2_756 2_756 90.40(13) ?
O5 Co1 O5 . 2_756 180.0 ?
O6 Co1 O7 . . 88.72(14) ?
O6 Co1 O7 2_756 . 91.28(14) ?
O5 Co1 O7 . . 89.16(14) ?
O5 Co1 O7 2_756 . 90.84(14) ?
O6 Co1 O7 . 2_756 91.28(14) ?
O6 Co1 O7 2_756 2_756 88.72(14) ?
O5 Co1 O7 . 2_756 90.83(14) ?
O5 Co1 O7 2_756 2_756 89.17(14) ?
O7 Co1 O7 . 2_756 180.0000(10) ?
C7 O2 H2 . . 111(5) ?
Co1 O5 H5B . . 109.3 ?
Co1 O5 H5C . . 109.4 ?
H5B O5 H5C . . 109.5 ?
Co1 O6 H6A . . 109.3 ?
Co1 O6 H6C . . 109.1 ?
H6A O6 H6C . . 109.5 ?
Co1 O7 H7A . . 109.1 ?
Co1 O7 H7C . . 109.5 ?
H7A O7 H7C . . 109.5 ?
C2 C1 C6 . . 118.3(4) ?
C2 C1 C7 . . 113.4(4) ?
C6 C1 C7 . . 128.3(4) ?
C3 C2 C1 . . 123.2(4) ?
C3 C2 H2B . . 118.4 ?
C1 C2 H2B . . 118.4 ?
C2 C3 C4 . . 117.5(4) ?
C2 C3 C3 . 2_767 120.3(5) ?
C4 C3 C3 . 2_767 122.2(5) ?
C5 C4 C3 . . 120.6(4) ?
C5 C4 H4B . . 119.7 ?
C3 C4 H4B . . 119.7 ?
C4 C5 C6 . . 122.6(4) ?
C4 C5 H5A . . 118.7 ?
C6 C5 H5A . . 118.7 ?
C5 C6 C1 . . 117.8(4) ?
C5 C6 C8 . . 113.7(4) ?
C1 C6 C8 . . 128.5(4) ?
O1 C7 O2 . . 120.9(4) ?
O1 C7 C1 . . 118.8(4) ?
O2 C7 C1 . . 120.3(4) ?
O3 C8 O4 . . 121.2(4) ?
O3 C8 C6 . . 118.9(4) ?
O4 C8 C6 . . 119.9(4) ?

loop_
_geom_bond_atom_site_label_1
_geom_bond_atom_site_label_2
_geom_bond_site_symmetry_2
_geom_bond_distance
_geom_bond_publ_flag
Co1 O5 . 2.054(3) y
Co1 O5 2_756 2.054(3) ?
Co1 O6 . 2.027(3) y
Co1 O6 2_756 2.027(3) ?
Co1 O7 . 2.082(3) y
Co1 O7 2_756 2.082(3) ?
O1 C7 . 1.233(5) ?
O2 C7 . 1.276(5) ?
O2 H2 . 0.85(2) ?
O3 C8 . 1.226(6) ?
O4 C8 . 1.295(5) ?
O5 H5B . 0.9600 ?
O5 H5C . 0.9601 ?
O6 H6A . 0.9600 ?
O6 H6C . 0.9600 ?
O7 H7A . 0.9600 ?
O7 H7C . 0.9600 ?
C1 C2 . 1.401(6) ?
C1 C6 . 1.415(6) ?
C1 C7 . 1.534(6) ?
C2 C3 . 1.383(6) ?
C2 H2B . 0.9300 ?
C3 C4 . 1.390(6) ?
C3 C3 2_767 1.516(8) ?
C4 C5 . 1.374(6) ?
C4 H4B . 0.9300 ?
C5 C6 . 1.389(6) ?
C5 H5A . 0.9300 ?
C6 C8 . 1.526(6) ?

loop_
_geom_hbond_atom_site_label_D
_geom_hbond_atom_site_label_H
_geom_hbond_atom_site_label_A
_geom_hbond_site_symmetry_A
_geom_hbond_distance_DH
_geom_hbond_distance_HA
_geom_hbond_distance_DA
_geom_hbond_angle_DHA
O2 H2 O4 . 0.85(2) 1.55(2) 2.391(5) 173(8)
O5 H5B O4 2_656 0.96 2.17 2.820(5) 124
O5 H5C O2 1_654 0.96 1.97 2.789(4) 142
O6 H6A O3 1_655 0.96 1.84 2.676(4) 144
O6 H6C O1 1_654 0.96 1.79 2.708(4) 159
O7 H7A O1 1_554 0.96 1.83 2.749(5) 159
O7 H7C O3 . 0.96 1.99 2.822(5) 144

loop_
_geom_torsion_atom_site_label_1
_geom_torsion_atom_site_label_2
_geom_torsion_atom_site_label_3
_geom_torsion_atom_site_label_4
_geom_torsion_site_symmetry_1
_geom_torsion_site_symmetry_2
_geom_torsion_site_symmetry_3
_geom_torsion_site_symmetry_4
_geom_torsion
_geom_torsion_publ_flag
C6 C1 C2 C3 . . . . 0.9(6) ?
C7 C1 C2 C3 . . . . -178.3(4) ?
C1 C2 C3 C4 . . . . 1.4(6) ?
C1 C2 C3 C3 . . . 2_767 179.4(4) ?
C2 C3 C4 C5 . . . . -2.8(7) ?
C3 C3 C4 C5 2_767 . . . 179.2(5) ?
C3 C4 C5 C6 . . . . 2.0(7) ?
C4 C5 C6 C1 . . . . 0.3(7) ?
C4 C5 C6 C8 . . . . 179.6(4) ?
C2 C1 C6 C5 . . . . -1.8(6) ?
C7 C1 C6 C5 . . . . 177.3(4) ?
C2 C1 C6 C8 . . . . 179.1(4) ?
C7 C1 C6 C8 . . . . -1.9(7) ?
C2 C1 C7 O1 . . . . -2.9(6) ?
C6 C1 C7 O1 . . . . 178.0(4) ?
C2 C1 C7 O2 . . . . 175.6(4) ?
C6 C1 C7 O2 . . . . -3.5(7) ?
C5 C6 C8 O3 . . . . 9.6(6) ?
C1 C6 C8 O3 . . . . -171.2(4) ?
C5 C6 C8 O4 . . . . -168.7(4) ?
C1 C6 C8 O4 . . . . 10.4(7) ?
